data_2215615
loop_
_publ_author_name
'Li, Xiu-Ling'
'Niu, De-Zhong'
'Lu, Zai-Sheng'

_publ_contact_author 'Li, Xiu-ling'
_publ_contact_author_email lxl@fjirsm.ac.cn
_publ_contact_author_fax no
_publ_contact_author_phone +86-0516-83403557
_publ_section_title
;
 Tetraaquabis(thiocyanato-<i>{\k</i>N})cobalt(II)
 hexamethylenetetramine (1/2) cocrystal
;
_journal_coeditor_code NG2324
_journal_date_accepted 2007-09-03
_journal_date_recd_electronic 2007-09-03
_journal_issue 10
_journal_name_full 'Acta Crystallographica Section E'
_journal_page_first m2478
_journal_page_last m2478
_journal_paper_category QM
_journal_paper_doi 10.1107/S1600536807043024
_journal_volume 63
_journal_year 2007
_chemical_formula_iupac '[Co (H2 O)4 (N C S)2], 2C6 H12 N4'
_chemical_formula_moiety 'C2 H8 Co O4 N2 S2, 2C6 H12 N4'
_chemical_formula_sum 'C14 H32 Co N10 O4 S2'
_chemical_formula_weight 527.55
_chemical_name_systematic
;
Tetraaquabis(thiocyanato-\kN)cobalt(II) hexamethylenetetramine
(1/2) cocrystal
;
_space_group_IT_number 136
_symmetry_cell_setting tetragonal
_symmetry_space_group_name_Hall '-P 4n 2n'
_symmetry_space_group_name_H-M 'P 42/m n m'
_atom_sites_solution_hydrogens geom
_atom_sites_solution_primary direct
_atom_sites_solution_secondary difmap
_audit_creation_method SHELXL-97
_cell_angle_alpha 90.00
_cell_angle_beta 90.00
_cell_angle_gamma 90.00
_cell_formula_units_Z 2
_cell_length_a 9.4846(4)
_cell_length_b 9.4846
_cell_length_c 13.7339(6)
_cell_measurement_reflns_used 200
_cell_measurement_temperature 293(2)
_cell_measurement_theta_max 25.05
_cell_measurement_theta_min 2.61
_cell_volume 1235.47(8)
_computing_cell_refinement 'SAINT (Siemens, 1996)'
_computing_data_collection 'SMART (Siemens, 1996)'
_computing_data_reduction 'SAINT (Siemens, 1996)'
_computing_molecular_graphics 'SHELXTL (Bruker, 1999)'
_computing_publication_material 'SHELXTL (Bruker, 1999)'
_computing_structure_refinement 'SHELXL97 (Sheldrick, 1996)'
_computing_structure_solution 'SHELXS97 (Sheldrick, 1997)'
_diffrn_ambient_temperature 293(2)
_diffrn_measured_fraction_theta_full 0.998
_diffrn_measured_fraction_theta_max 0.998
_diffrn_measurement_device_type 'Siemens SMART diffractometer'
_diffrn_measurement_method '\f and \w scans'
_diffrn_radiation_monochromator graphite
_diffrn_radiation_source 'fine-focus sealed tube'
_diffrn_radiation_type MoK\a
_diffrn_radiation_wavelength 0.71073
_diffrn_reflns_av_R_equivalents 0.0243
_diffrn_reflns_av_sigmaI/netI 0.0189
_diffrn_reflns_limit_h_max 11
_diffrn_reflns_limit_h_min -7
_diffrn_reflns_limit_k_max 11
_diffrn_reflns_limit_k_min -11
_diffrn_reflns_limit_l_max 10
_diffrn_reflns_limit_l_min -16
_diffrn_reflns_number 2871
_diffrn_reflns_theta_full 25.05
_diffrn_reflns_theta_max 25.05
_diffrn_reflns_theta_min 2.61
_exptl_absorpt_coefficient_mu 0.903
_exptl_absorpt_correction_T_max 0.798
_exptl_absorpt_correction_T_min 0.685
_exptl_absorpt_correction_type multi-scan
_exptl_absorpt_process_details '(SADABS; Sheldrick, 1996)'
_exptl_crystal_colour purple-red
_exptl_crystal_density_diffrn 1.418
_exptl_crystal_density_method 'not measured'
_exptl_crystal_description prism
_exptl_crystal_F_000 554
_exptl_crystal_size_max 0.43
_exptl_crystal_size_mid 0.40
_exptl_crystal_size_min 0.25
_refine_diff_density_max 0.330
_refine_diff_density_min -0.462
_refine_ls_extinction_coef 0.052(5)
_refine_ls_extinction_expression Fc^*^=kFc[1+0.001xFc^2^\l^3^/sin(2\q)]^-1/4^
_refine_ls_extinction_method SHELXL97
_refine_ls_goodness_of_fit_ref 1.058
_refine_ls_hydrogen_treatment mixed
_refine_ls_matrix_type full
_refine_ls_number_parameters 58
_refine_ls_number_reflns 626
_refine_ls_number_restraints 0
_refine_ls_restrained_S_all 1.058
_refine_ls_R_factor_all 0.0403
_refine_ls_R_factor_gt 0.0344
_refine_ls_shift/su_max 0.01
_refine_ls_shift/su_mean <0.01
_refine_ls_structure_factor_coef Fsqd
_refine_ls_weighting_details 'calc w=1/[\s^2^(Fo^2^)+(0.0614P)^2^+0.8126P] where P=(Fo^2^+2Fc^2^)/3'
_refine_ls_weighting_scheme calc
_refine_ls_wR_factor_gt 0.0945
_refine_ls_wR_factor_ref 0.1001
_reflns_number_gt 554
_reflns_number_total 625
_reflns_threshold_expression >2sigma(I)
_cod_data_source_file ng2324.cif
_cod_data_source_block I
_cod_depositor_comments
;
The following automatic conversions were performed:
'_geom_angle_publ_flag' value 'Y' changed to 'y' according to
'/home/saulius/struct/CIF-dictionaries/cif_core.dic' dictionary named
'cif_core.dic' version 2.4.1 from 2010-06-29 (4 times).

Automatic conversion script
Id: cif_fix_enum 1527 2010-12-29 10:47:43Z saulius 

The following automatic conversions were performed:

'_geom_angle_publ_flag' value 'Y' changed to 'y' according to
/home/saulius/struct/CIF-dictionaries/cif_core.dic dictionary named
'cif_core.dic' version 2.4.1 from 2010-06-29 (4 times).

Automatic conversion script
Id: cif_fix_values 1715 2011-07-08 13:25:40Z adriana 
;
_cod_original_cell_volume 1235.47(7)
_cod_original_sg_symbol_H-M 'P 42/mnm'
_cod_database_code 2215615
_cod_database_fobs_code 2215615

loop_
_symmetry_equiv_pos_as_xyz
'x, y, z'
'-x, -y, z'
'-y+1/2, x+1/2, z+1/2'
'y+1/2, -x+1/2, z+1/2'
'-x+1/2, y+1/2, -z+1/2'
'x+1/2, -y+1/2, -z+1/2'
'y, x, -z'
'-y, -x, -z'
'-x, -y, -z'
'x, y, -z'
'y-1/2, -x-1/2, -z-1/2'
'-y-1/2, x-1/2, -z-1/2'
'x-1/2, -y-1/2, z-1/2'
'-x-1/2, y-1/2, z-1/2'
'-y, -x, z'
'y, x, z'

loop_
_atom_site_type_symbol
_atom_site_label
_atom_site_fract_x
_atom_site_fract_y
_atom_site_fract_z
_atom_site_U_iso_or_equiv
_atom_site_adp_type
_atom_site_calc_flag
_atom_site_refinement_flags
_atom_site_occupancy
Co Co 0.5000 0.5000 0.5000 0.0295(4) Uani d S 1
S S1 0.86349(9) 0.86349(9) 0.5000 0.0606(5) Uani d S 1
O O1W 0.3901(3) 0.6099(3) 0.3938(3) 0.0960(13) Uani d S 1
H H1 0.3990 0.7114 0.3810 0.115 Uiso d . 1
N N1 0.6560(3) 0.6560(3) 0.5000 0.0413(9) Uani d S 1
C C1 0.7427(3) 0.7427(3) 0.5000 0.0348(10) Uani d S 1
N N2 0.1198(3) 0.5440(3) 0.31207(17) 0.0558(7) Uani d . 1
C C2 0.0000 0.5000 0.3713(3) 0.0637(13) Uani d S 1
H H2 -0.023(4) 0.572(4) 0.409(2) 0.081(11) Uiso d . 1
C C3 0.1598(3) 0.4253(4) 0.2505(3) 0.0632(9) Uani d . 1
H H3A 0.179(4) 0.350(4) 0.293(3) 0.078(11) Uiso d . 1
H H3B 0.243(4) 0.457(4) 0.212(3) 0.079(10) Uiso d . 1

loop_
_atom_site_aniso_label
_atom_site_aniso_U_11
_atom_site_aniso_U_22
_atom_site_aniso_U_33
_atom_site_aniso_U_12
_atom_site_aniso_U_13
_atom_site_aniso_U_23
Co 0.0285(4) 0.0285(4) 0.0315(5) -0.0055(3) 0.000 0.000
S1 0.0445(6) 0.0445(6) 0.0930(11) -0.0205(6) 0.000 0.000
O1W 0.0788(14) 0.0788(14) 0.131(3) -0.0392(18) -0.0664(18) 0.0664(18)
N1 0.0391(14) 0.0391(14) 0.046(2) -0.0050(18) 0.000 0.000
C1 0.0322(15) 0.0322(15) 0.040(2) -0.0018(19) 0.000 0.000
N2 0.0523(14) 0.0631(15) 0.0520(13) 0.0067(11) -0.0179(11) -0.0131(11)
C2 0.095(4) 0.065(3) 0.0310(18) 0.031(2) 0.000 0.000
C3 0.0467(17) 0.071(2) 0.072(2) 0.0158(15) 0.0021(14) -0.0125(17)

loop_
_atom_type_symbol
_atom_type_description
_atom_type_scat_dispersion_real
_atom_type_scat_dispersion_imag
_atom_type_scat_source
C C 0.0033 0.0016 'International Tables Vol C Tables 4.2.6.8 and 6.1.1.4'
H H 0.0000 0.0000 'International Tables Vol C Tables 4.2.6.8 and 6.1.1.4'
N N 0.0061 0.0033 'International Tables Vol C Tables 4.2.6.8 and 6.1.1.4'
O O 0.0106 0.0060 'International Tables Vol C Tables 4.2.6.8 and 6.1.1.4'
S S 0.1246 0.1234 'International Tables Vol C Tables 4.2.6.8 and 6.1.1.4'
Co Co 0.3494 0.9721 'International Tables Vol C Tables 4.2.6.8 and 6.1.1.4'

loop_
_geom_angle_atom_site_label_1
_geom_angle_atom_site_label_2
_geom_angle_atom_site_label_3
_geom_angle_site_symmetry_1
_geom_angle_site_symmetry_3
_geom_angle
_geom_angle_publ_flag
O1W Co O1W 2_665 9_666 89.4(3) ?
O1W Co O1W 2_665 . 90.6(3) y
O1W Co O1W 9_666 . 180.0 ?
O1W Co O1W 2_665 10_556 180.0 ?
O1W Co O1W 9_666 10_556 90.6(3) ?
O1W Co O1W . 10_556 89.4(3) y
O1W Co N1 2_665 9_666 90.0 ?
O1W Co N1 9_666 9_666 90.0 ?
O1W Co N1 . 9_666 90.0 ?
O1W Co N1 10_556 9_666 90.0 ?
O1W Co N1 2_665 . 90.0 ?
O1W Co N1 9_666 . 90.0 ?
O1W Co N1 . . 90.0 ?
O1W Co N1 10_556 . 90.0 ?
N1 Co N1 9_666 . 180.0 ?
Co O1W H1 . . 125.1 ?
C1 N1 Co . . 180.0 y
N1 C1 S1 . . 179.9990(10) y
C2 N2 C3 . 12_666 108.4(2) ?
C2 N2 C3 . . 107.8(2) ?
C3 N2 C3 12_666 . 108.44(18) ?
N2 C2 N2 . 2_565 112.2(3) ?
N2 C2 H2 . . 107(2) ?
N2 C2 H2 2_565 . 111(2) ?
N2 C3 N2 11_566 . 111.8(3) ?
N2 C3 H3A 11_566 . 107(2) ?
N2 C3 H3A . . 106(2) ?
N2 C3 H3B 11_566 . 112(2) ?
N2 C3 H3B . . 106(2) ?
H3A C3 H3B . . 114(3) ?

loop_
_geom_bond_atom_site_label_1
_geom_bond_atom_site_label_2
_geom_bond_site_symmetry_2
_geom_bond_distance
_geom_bond_publ_flag
Co O1W 2_665 2.074(3) ?
Co O1W 9_666 2.074(3) ?
Co O1W . 2.074(3) n
Co O1W 10_556 2.074(3) ?
Co N1 9_666 2.092(4) ?
Co N1 . 2.092(4) n
S1 C1 . 1.621(5) n
O1W H1 . 0.9821 ?
N1 C1 . 1.163(6) n
N2 C2 . 1.459(3) n
N2 C3 12_666 1.459(4) ?
N2 C3 . 1.458(4) n
C2 N2 2_565 1.459(3) ?
C2 H2 . 0.88(3) ?
C3 N2 11_566 1.459(4) ?
C3 H3A . 0.94(4) ?
C3 H3B . 0.99(4) ?

loop_
_geom_hbond_atom_site_label_D
_geom_hbond_atom_site_label_H
_geom_hbond_atom_site_label_A
_geom_hbond_site_symmetry_A
_geom_hbond_distance_DH
_geom_hbond_distance_HA
_geom_hbond_distance_DA
_geom_hbond_angle_DHA
_geom_hbond_publ_flag
O1W H1 N2 15_665 0.98 1.94 2.867(3) 157.1 y
